data_7000736
loop_
_publ_author_name
'L\"u, Jian'
'Gao, Shui-Ying'
'Lin, Jing-Xiang'
'Shi, Lin-Xi'
'Cao, Rong'
'Batten, Stuart R.'

_publ_section_title
;
 Systematic investigation on the coordination chemistry of a sulfonated
 monoazo dye: Ligand-dominated d- and f-block derivatives
;
_journal_issue 11
_journal_name_full 'Dalton Transactions'
_journal_page_first 1944
_journal_page_last 1953
_journal_paper_doi 10.1039/b814774d
_journal_year 2009
_chemical_formula_sum 'C60 H54 Gd N13 O13 S3'
_chemical_formula_weight 1418.48
_chemical_name_systematic
;
?
;
_space_group_IT_number 15
_symmetry_cell_setting monoclinic
_symmetry_space_group_name_Hall '-C 2yc'
_symmetry_space_group_name_H-M 'C 1 2/c 1'
_atom_sites_solution_hydrogens geom
_atom_sites_solution_primary direct
_atom_sites_solution_secondary difmap
_audit_creation_method SHELXL-97
_cell_angle_alpha 90.00
_cell_angle_beta 117.098(2)
_cell_angle_gamma 90.00
_cell_formula_units_Z 8
_cell_length_a 39.812(8)
_cell_length_b 11.0386(17)
_cell_length_c 30.430(6)
_cell_measurement_reflns_used 13548
_cell_measurement_temperature 293(2)
_cell_measurement_theta_max 27.46
_cell_measurement_theta_min 2.10
_cell_volume 11905(4)
_computing_cell_refinement 'CrystalClear (Rigaku Corp., 2000)'
_computing_data_collection 'CrystalClear (Rigaku Corp., 2000)'
_computing_data_reduction 'CrystalClear (Rigaku Corp., 2000)'
_computing_molecular_graphics 'SHELXL-97 (Sheldrick, 1997)'
_computing_publication_material 'SHELXL-97 (Sheldrick, 1997)'
_computing_structure_refinement 'SHELXL-97 (Sheldrick, 1997)'
_computing_structure_solution 'SHELXS-97 (Sheldrick, 1990)'
_diffrn_ambient_temperature 293(2)
_diffrn_measured_fraction_theta_full 0.993
_diffrn_measured_fraction_theta_max 0.993
_diffrn_measurement_device_type
;
Mercury70 (2x2 bin mode)
;
_diffrn_measurement_method dtprofit.ref
_diffrn_radiation_monochromator graphite
_diffrn_radiation_source 'fine-focus sealed tube'
_diffrn_radiation_type MoK\a
_diffrn_radiation_wavelength 0.71073
_diffrn_reflns_av_R_equivalents 0.0348
_diffrn_reflns_av_sigmaI/netI 0.0392
_diffrn_reflns_limit_h_max 51
_diffrn_reflns_limit_h_min -47
_diffrn_reflns_limit_k_max 13
_diffrn_reflns_limit_k_min -14
_diffrn_reflns_limit_l_max 26
_diffrn_reflns_limit_l_min -39
_diffrn_reflns_number 44206
_diffrn_reflns_theta_full 27.46
_diffrn_reflns_theta_max 27.46
_diffrn_reflns_theta_min 2.10
_diffrn_standards_decay_% 0
_diffrn_standards_interval_count 0
_diffrn_standards_interval_time .
_diffrn_standards_number 0
_exptl_absorpt_coefficient_mu 1.296
_exptl_absorpt_correction_T_max 0.772
_exptl_absorpt_correction_T_min 0.740
_exptl_absorpt_correction_type multi-scan
_exptl_crystal_colour brown
_exptl_crystal_density_diffrn 1.567
_exptl_crystal_density_method 'not measured'
_exptl_crystal_description trunk
_exptl_crystal_F_000 5656
_exptl_crystal_size_max 0.4
_exptl_crystal_size_mid 0.2
_exptl_crystal_size_min 0.2
_refine_diff_density_max 1.744
_refine_diff_density_min -1.387
_refine_diff_density_rms 0.254
_refine_ls_extinction_method SHELXL
_refine_ls_goodness_of_fit_ref 1.251
_refine_ls_hydrogen_treatment none
_refine_ls_matrix_type full
_refine_ls_number_parameters 811
_refine_ls_number_reflns 13548
_refine_ls_number_restraints 0
_refine_ls_restrained_S_all 1.251
_refine_ls_R_factor_all 0.0624
_refine_ls_R_factor_gt 0.0500
_refine_ls_shift/su_max 0.005
_refine_ls_shift/su_mean 0.001
_refine_ls_structure_factor_coef Fsqd
_refine_ls_weighting_details 'calc w=1/[\s^2^(Fo^2^)+(0.1000P)^2^+0.0000P] where P=(Fo^2^+2Fc^2^)/3'
_refine_ls_weighting_scheme calc
_refine_ls_wR_factor_gt 0.1520
_refine_ls_wR_factor_ref 0.1711
_reflns_number_gt 11553
_reflns_number_total 13548
_reflns_threshold_expression >2sigma(I)
_cod_data_source_file B814774d.txt
_cod_data_source_block Compd5a
_cod_original_sg_symbol_H-M C2/c
_cod_database_code 7000736

loop_
_symmetry_equiv_pos_as_xyz
'x, y, z'
'-x, y, -z+1/2'
'x+1/2, y+1/2, z'
'-x+1/2, y+1/2, -z+1/2'
'-x, -y, -z'
'x, -y, z-1/2'
'-x+1/2, -y+1/2, -z'
'x+1/2, -y+1/2, z-1/2'

loop_
_atom_site_label
_atom_site_type_symbol
_atom_site_fract_x
_atom_site_fract_y
_atom_site_fract_z
_atom_site_U_iso_or_equiv
_atom_site_adp_type
_atom_site_occupancy
_atom_site_symmetry_multiplicity
_atom_site_calc_flag
_atom_site_refinement_flags
_atom_site_disorder_assembly
_atom_site_disorder_group
Gd1 Gd 0.155335(5) -0.693973(16) 0.163994(6) 0.03795(9) Uani 1 1 d . . .
S2 S 0.19978(3) -0.41424(9) 0.24017(4) 0.0483(2) Uani 1 1 d . . .
S3 S 0.10662(3) -0.44251(11) 0.07694(5) 0.0582(3) Uani 1 1 d . . .
S1 S 0.07811(3) -0.92302(10) 0.12456(4) 0.0539(3) Uani 1 1 d . . .
O6 O 0.20213(13) -0.3102(3) 0.21383(18) 0.0718(11) Uani 1 1 d . . .
O4 O 0.18176(9) -0.5151(3) 0.20661(13) 0.0623(8) Uani 1 1 d . . .
O1 O 0.11252(9) -0.8509(3) 0.13764(13) 0.0578(8) Uani 1 1 d . . .
O1W O 0.19020(8) -0.8829(3) 0.18096(13) 0.0592(8) Uani 1 1 d . . .
N11 N 0.21884(11) -0.6601(3) 0.16146(15) 0.0513(8) Uani 1 1 d . . .
O3 O 0.08305(11) -1.0449(3) 0.11158(15) 0.0750(10) Uani 1 1 d . . .
O5 O 0.23566(9) -0.4487(3) 0.28024(14) 0.0661(9) Uani 1 1 d . . .
O9 O 0.06875(10) -0.4553(4) 0.03751(16) 0.0896(13) Uani 1 1 d . . .
O8 O 0.11313(13) -0.3359(4) 0.1072(2) 0.0839(12) Uani 1 1 d . . .
O7 O 0.11776(10) -0.5548(3) 0.10674(13) 0.0639(8) Uani 1 1 d . . .
C48 C 0.22093(15) -0.6819(4) 0.1196(2) 0.0548(11) Uani 1 1 d . . .
N12 N 0.17714(10) -0.7349(4) 0.25446(14) 0.0525(8) Uani 1 1 d . . .
N13 N 0.10779(10) -0.6366(3) 0.19649(15) 0.0525(8) Uani 1 1 d . . .
C59 C 0.15538(13) -0.7050(3) 0.27584(18) 0.0501(10) Uani 1 1 d . . .
C22 C 0.16982(12) -0.3801(4) 0.26713(18) 0.0526(10) Uani 1 1 d . . .
N9 N 0.20993(13) -0.4321(4) -0.01762(16) 0.0677(11) Uani 1 1 d . . .
C46 C 0.24996(12) -0.6209(4) 0.2001(2) 0.0599(11) Uani 1 1 d . . .
H46A H 0.2489 -0.6079 0.2296 0.072 Uiso 1 1 calc R . .
C11 C 0.04420(12) -0.8816(5) 0.1838(2) 0.0615(12) Uani 1 1 d . . .
H11A H 0.0246 -0.8465 0.1563 0.074 Uiso 1 1 calc R . .
C60 C 0.11892(12) -0.6559(4) 0.24703(18) 0.0505(10) Uani 1 1 d . . .
C10 C 0.07488(12) -0.9321(4) 0.18016(18) 0.0537(10) Uani 1 1 d . . .
O2 O 0.04507(10) -0.8615(5) 0.08895(15) 0.0883(12) Uani 1 1 d . . .
N8 N 0.24400(13) -0.4127(4) 0.01189(17) 0.0689(11) Uani 1 1 d . . .
C1 C 0.05023(16) -0.8359(6) 0.4600(2) 0.0751(15) Uani 1 1 d . . .
N2 N 0.05566(11) -0.8544(4) 0.32474(17) 0.0649(10) Uani 1 1 d . . .
N10 N 0.15589(12) -0.7450(4) 0.08264(14) 0.0592(9) Uani 1 1 d . . .
C45 C 0.28399(14) -0.5981(4) 0.1989(2) 0.0682(13) Uani 1 1 d . . .
H45A H 0.3049 -0.5710 0.2269 0.082 Uiso 1 1 calc R . .
C21 C 0.18195(15) -0.4020(5) 0.3168(2) 0.0657(13) Uani 1 1 d . . .
H21A H 0.2062 -0.4317 0.3356 0.079 Uiso 1 1 calc R . .
C23 C 0.13417(14) -0.3347(4) 0.2387(2) 0.0649(13) Uani 1 1 d . . .
H23A H 0.1257 -0.3185 0.2053 0.078 Uiso 1 1 calc R . .
C12 C 0.04289(13) -0.8837(5) 0.2281(2) 0.0644(12) Uani 1 1 d . . .
H12A H 0.0228 -0.8469 0.2306 0.077 Uiso 1 1 calc R . .
N3 N 0.07213(12) -0.9441(4) 0.31683(17) 0.0654(10) Uani 1 1 d . . .
C43 C 0.25420(16) -0.6597(5) 0.1143(2) 0.0681(14) Uani 1 1 d . . .
C47 C 0.18767(15) -0.7251(4) 0.07765(19) 0.0577(11) Uani 1 1 d . . .
C6 C 0.04477(17) -0.7351(6) 0.4300(2) 0.0777(16) Uani 1 1 d . . .
H6A H 0.0397 -0.6603 0.4397 0.093 Uiso 1 1 calc R . .
C16 C 0.04921(17) -0.2931(5) 0.3417(2) 0.0727(15) Uani 1 1 d . . .
C4 C 0.05490(13) -0.8559(5) 0.3704(2) 0.0612(12) Uani 1 1 d . . .
N1 N 0.05034(19) -0.8271(6) 0.5043(2) 0.1005(19) Uani 1 1 d . . .
C34 C 0.13707(13) -0.4358(4) 0.04852(18) 0.0572(11) Uani 1 1 d . . .
N5 N 0.07268(17) -0.2910(5) 0.3142(2) 0.0979(19) Uani 1 1 d . . .
C7 C 0.07090(13) -0.9399(4) 0.26903(19) 0.0590(11) Uani 1 1 d . . .
C55 C 0.09566(15) -0.6240(5) 0.2686(2) 0.0635(12) Uani 1 1 d . . .
C44 C 0.28591(15) -0.6160(5) 0.1565(2) 0.0742(15) Uani 1 1 d . . .
H44A H 0.3082 -0.5995 0.1549 0.089 Uiso 1 1 calc R . .
C5 C 0.04685(16) -0.7451(6) 0.3858(3) 0.0757(15) Uani 1 1 d . . .
H5A H 0.0428 -0.6768 0.3661 0.091 Uiso 1 1 calc R . .
C28 C 0.26953(15) -0.4174(4) -0.0088(2) 0.0627(12) Uani 1 1 d . . .
C9 C 0.10288(14) -0.9904(5) 0.2209(2) 0.0667(13) Uani 1 1 d . . .
H9A H 0.1231 -1.0264 0.2185 0.080 Uiso 1 1 calc R . .
C58 C 0.07410(13) -0.5895(4) 0.1688(2) 0.0646(12) Uani 1 1 d . . .
H58A H 0.0664 -0.5782 0.1353 0.078 Uiso 1 1 calc R . .
C3 C 0.05884(17) -0.9572(6) 0.3990(2) 0.0805(16) Uani 1 1 d . . .
H3A H 0.0631 -1.0320 0.3884 0.097 Uiso 1 1 calc R . .
C49 C 0.21177(16) -0.7722(6) 0.2832(2) 0.0700(14) Uani 1 1 d . . .
H49A H 0.2268 -0.7922 0.2682 0.084 Uiso 1 1 calc R . .
C52 C 0.16813(18) -0.7187(5) 0.3280(2) 0.0646(13) Uani 1 1 d . . .
C56 C 0.06029(15) -0.5739(5) 0.2377(3) 0.0763(16) Uani 1 1 d . . .
H56A H 0.0441 -0.5530 0.2509 0.092 Uiso 1 1 calc R . .
C30 C 0.28842(19) -0.4436(6) -0.0722(2) 0.0779(16) Uani 1 1 d . . .
H30A H 0.2821 -0.4631 -0.1047 0.093 Uiso 1 1 calc R . .
C2 C 0.05658(18) -0.9507(6) 0.4430(2) 0.0849(17) Uani 1 1 d . . .
H2A H 0.0592 -1.0204 0.4614 0.102 Uiso 1 1 calc R . .
C29 C 0.26059(16) -0.4459(5) -0.0569(2) 0.0715(13) Uani 1 1 d . . .
H29A H 0.2360 -0.4666 -0.0791 0.086 Uiso 1 1 calc R . .
C31 C 0.18635(14) -0.4302(5) 0.00632(19) 0.0636(12) Uani 1 1 d . . .
C25 C 0.32529(17) -0.4132(5) -0.0404(2) 0.0714(14) Uani 1 1 d . . .
N7 N 0.35274(16) -0.4093(5) -0.0566(2) 0.0971(17) Uani 1 1 d . . .
C24 C 0.11068(17) -0.3136(4) 0.2616(3) 0.084(2) Uani 1 1 d . . .
H24A H 0.0865 -0.2826 0.2435 0.101 Uiso 1 1 calc R . .
C57 C 0.04921(16) -0.5553(5) 0.1888(3) 0.0772(16) Uani 1 1 d . . .
H57A H 0.0258 -0.5209 0.1688 0.093 Uiso 1 1 calc R . .
C53 C 0.1443(2) -0.6887(4) 0.3482(2) 0.0716(16) Uani 1 1 d . . .
H53A H 0.1526 -0.7003 0.3818 0.086 Uiso 1 1 calc R . .
N6 N 0.10181(18) -0.3333(5) 0.3393(2) 0.0885(16) Uani 1 1 d . . .
C8 C 0.10092(16) -0.9953(5) 0.2648(2) 0.0716(14) Uani 1 1 d . . .
H8A H 0.1196 -1.0354 0.2917 0.086 Uiso 1 1 calc R . .
C35 C 0.12433(15) -0.4625(5) -0.0004(2) 0.0715(14) Uani 1 1 d . . .
H35A H 0.0991 -0.4825 -0.0196 0.086 Uiso 1 1 calc R . .
C51 C 0.20498(19) -0.7591(6) 0.3557(2) 0.0791(16) Uani 1 1 d . . .
H51A H 0.2145 -0.7695 0.3896 0.095 Uiso 1 1 calc R . .
C54 C 0.10835(19) -0.6419(5) 0.3197(2) 0.0729(15) Uani 1 1 d . . .
H54A H 0.0929 -0.6225 0.3342 0.088 Uiso 1 1 calc R . .
C36 C 0.14878(16) -0.4601(5) -0.0221(2) 0.0753(15) Uani 1 1 d . . .
H36A H 0.1398 -0.4785 -0.0554 0.090 Uiso 1 1 calc R . .
C15 C 0.05641(17) -0.3547(7) 0.3845(2) 0.0905(19) Uani 1 1 d . . .
H15A H 0.0779 -0.4028 0.3995 0.109 Uiso 1 1 calc R . .
C32 C 0.19862(14) -0.4017(5) 0.0553(2) 0.0705(14) Uani 1 1 d . . .
H32A H 0.2237 -0.3803 0.0745 0.085 Uiso 1 1 calc R . .
C33 C 0.17438(15) -0.4041(5) 0.0767(2) 0.0709(13) Uani 1 1 d . . .
H33A H 0.1833 -0.3844 0.1098 0.085 Uiso 1 1 calc R . .
C27 C 0.30690(17) -0.3921(6) 0.0238(2) 0.0823(16) Uani 1 1 d . . .
H27A H 0.3135 -0.3767 0.0567 0.099 Uiso 1 1 calc R . .
C50 C 0.2273(2) -0.7837(6) 0.3336(2) 0.0871(18) Uani 1 1 d . . .
H50A H 0.2523 -0.8075 0.3520 0.104 Uiso 1 1 calc R . .
C13 C -0.00020(18) -0.2725(7) 0.3844(3) 0.0831(17) Uani 1 1 d . . .
C19 C 0.1245(2) -0.3401(5) 0.3118(3) 0.0759(16) Uani 1 1 d . . .
C20 C 0.15973(18) -0.3820(6) 0.3389(3) 0.0815(16) Uani 1 1 d . . .
H20A H 0.1687 -0.3969 0.3725 0.098 Uiso 1 1 calc R . .
C40 C 0.1885(2) -0.7443(6) 0.0320(2) 0.0831(17) Uani 1 1 d . . .
C37 C 0.1249(2) -0.7808(5) 0.0437(2) 0.0768(16) Uani 1 1 d . . .
H37A H 0.1031 -0.7944 0.0471 0.092 Uiso 1 1 calc R . .
C18 C -0.00681(19) -0.2138(6) 0.3419(3) 0.0880(19) Uani 1 1 d . . .
H18A H -0.0282 -0.1653 0.3269 0.106 Uiso 1 1 calc R . .
C26 C 0.33374(17) -0.3895(6) 0.0084(3) 0.0897(18) Uani 1 1 d . . .
H26A H 0.3585 -0.3715 0.0310 0.108 Uiso 1 1 calc R . .
C38 C 0.1240(2) -0.7990(5) -0.0031(2) 0.091(2) Uani 1 1 d . . .
H38A H 0.1018 -0.8229 -0.0301 0.109 Uiso 1 1 calc R . .
C42 C 0.2539(2) -0.6797(7) 0.0689(3) 0.100(2) Uani 1 1 d . . .
H42A H 0.2758 -0.6657 0.0658 0.120 Uiso 1 1 calc R . .
C14 C 0.03184(19) -0.3455(8) 0.4054(3) 0.100(2) Uani 1 1 d . . .
H14A H 0.0369 -0.3890 0.4339 0.120 Uiso 1 1 calc R . .
C41 C 0.2226(3) -0.7189(7) 0.0293(3) 0.103(2) Uani 1 1 d . . .
H41A H 0.2234 -0.7297 -0.0006 0.124 Uiso 1 1 calc R . .
C39 C 0.1557(2) -0.7811(6) -0.0081(3) 0.091(2) Uani 1 1 d . . .
H39A H 0.1554 -0.7937 -0.0384 0.110 Uiso 1 1 calc R . .
C17 C 0.0169(2) -0.2235(7) 0.3203(3) 0.099(2) Uani 1 1 d . . .
H17A H 0.0110 -0.1827 0.2909 0.119 Uiso 1 1 calc R . .
N4 N -0.02385(18) -0.2645(7) 0.4051(3) 0.115(2) Uani 1 1 d . . .
O2W O 0.16050(10) -0.1069(4) 0.16474(14) 0.0770(11) Uani 1 1 d . . .
O3W O 0.0215(2) -0.6621(8) 0.0165(3) 0.193(4) Uani 1 1 d . . .
O4W O 0.1442(4) -1.0732(19) 0.3870(6) 0.374(10) Uani 1 1 d . . .

loop_
_atom_site_aniso_label
_atom_site_aniso_U_11
_atom_site_aniso_U_22
_atom_site_aniso_U_33
_atom_site_aniso_U_23
_atom_site_aniso_U_13
_atom_site_aniso_U_12
Gd1 0.03444(13) 0.03537(13) 0.04320(14) 0.00305(6) 0.01697(10) -0.00002(6)
S2 0.0389(5) 0.0390(5) 0.0672(6) -0.0061(4) 0.0242(5) -0.0064(4)
S3 0.0460(6) 0.0553(6) 0.0659(7) 0.0222(5) 0.0191(5) 0.0087(5)
S1 0.0386(5) 0.0550(6) 0.0644(6) -0.0060(5) 0.0202(5) -0.0087(4)
O6 0.078(3) 0.052(2) 0.104(3) 0.0091(17) 0.058(3) -0.0037(15)
O4 0.0486(17) 0.0556(18) 0.085(2) -0.0186(17) 0.0318(17) -0.0119(14)
O1 0.0480(17) 0.0537(17) 0.076(2) -0.0130(16) 0.0314(16) -0.0168(14)
O1W 0.0473(16) 0.0458(16) 0.082(2) 0.0039(16) 0.0278(16) 0.0071(13)
N11 0.057(2) 0.0390(17) 0.066(2) 0.0040(16) 0.035(2) 0.0047(15)
O3 0.076(2) 0.0573(19) 0.098(3) -0.0252(19) 0.045(2) -0.0243(17)
O5 0.0403(16) 0.076(2) 0.073(2) -0.0073(18) 0.0181(16) -0.0024(15)
O9 0.0470(19) 0.123(3) 0.082(3) 0.046(2) 0.0147(19) 0.004(2)
O8 0.091(3) 0.054(2) 0.119(4) -0.004(2) 0.058(3) 0.002(2)
O7 0.066(2) 0.0618(19) 0.0612(19) 0.0199(16) 0.0265(17) 0.0138(15)
C48 0.060(3) 0.040(2) 0.078(3) 0.0054(19) 0.043(3) 0.0081(17)
N12 0.054(2) 0.052(2) 0.053(2) 0.0091(17) 0.0257(18) 0.0044(17)
N13 0.051(2) 0.0445(19) 0.069(2) -0.0033(17) 0.0332(19) -0.0043(15)
C59 0.054(2) 0.037(2) 0.060(3) 0.0039(17) 0.026(2) -0.0033(16)
C22 0.046(2) 0.0376(19) 0.078(3) -0.006(2) 0.031(2) -0.0077(16)
N9 0.066(3) 0.072(3) 0.063(2) -0.001(2) 0.028(2) -0.006(2)
C46 0.043(2) 0.054(2) 0.082(3) 0.001(2) 0.028(2) 0.0016(19)
C11 0.039(2) 0.069(3) 0.075(3) 0.003(2) 0.025(2) 0.002(2)
C60 0.054(2) 0.041(2) 0.069(3) -0.012(2) 0.038(2) -0.0101(18)
C10 0.042(2) 0.044(2) 0.071(3) -0.002(2) 0.023(2) -0.0069(16)
O2 0.048(2) 0.125(3) 0.081(3) 0.015(3) 0.0198(19) 0.008(2)
N8 0.072(3) 0.064(3) 0.069(3) -0.003(2) 0.031(2) -0.006(2)
C1 0.057(3) 0.097(4) 0.063(3) -0.017(3) 0.020(3) 0.003(3)
N2 0.051(2) 0.066(2) 0.079(3) -0.015(2) 0.031(2) -0.0081(19)
N10 0.069(3) 0.051(2) 0.055(2) -0.0032(18) 0.025(2) -0.0078(19)
C45 0.049(3) 0.055(3) 0.103(4) 0.003(3) 0.037(3) 0.002(2)
C21 0.066(3) 0.060(3) 0.079(3) -0.013(2) 0.039(3) -0.014(2)
C23 0.054(3) 0.048(2) 0.096(4) 0.001(3) 0.037(3) -0.002(2)
C12 0.046(2) 0.075(3) 0.080(3) -0.003(3) 0.035(2) 0.003(2)
N3 0.061(2) 0.060(2) 0.078(3) -0.004(2) 0.034(2) 0.0041(18)
C43 0.074(3) 0.054(3) 0.099(4) 0.014(3) 0.060(3) 0.012(2)
C47 0.074(3) 0.043(2) 0.072(3) 0.004(2) 0.046(3) 0.005(2)
C6 0.070(3) 0.074(3) 0.091(4) -0.026(3) 0.038(3) -0.001(3)
C16 0.059(3) 0.085(4) 0.079(4) -0.029(3) 0.035(3) -0.006(2)
C4 0.044(2) 0.065(3) 0.072(3) -0.014(3) 0.024(2) -0.005(2)
N1 0.102(4) 0.123(5) 0.073(3) -0.027(3) 0.037(3) 0.011(3)
C34 0.047(2) 0.053(2) 0.062(3) 0.017(2) 0.016(2) 0.0017(18)
N5 0.073(4) 0.081(4) 0.108(5) -0.016(3) 0.014(3) 0.011(3)
C7 0.055(3) 0.052(2) 0.075(3) -0.004(2) 0.034(2) -0.0055(19)
C55 0.065(3) 0.056(3) 0.084(3) -0.013(2) 0.046(3) -0.011(2)
C44 0.057(3) 0.065(3) 0.115(5) 0.007(3) 0.051(3) 0.003(2)
C5 0.065(3) 0.068(3) 0.097(4) -0.013(3) 0.039(3) -0.003(3)
C28 0.065(3) 0.056(3) 0.070(3) 0.002(2) 0.034(3) -0.001(2)
C9 0.052(3) 0.072(3) 0.080(3) 0.010(3) 0.033(3) 0.019(2)
C58 0.045(2) 0.061(3) 0.087(4) 0.005(3) 0.029(2) -0.001(2)
C3 0.081(4) 0.078(4) 0.086(4) -0.013(3) 0.041(3) 0.012(3)
C49 0.066(3) 0.083(3) 0.058(3) 0.015(3) 0.026(3) 0.022(3)
C52 0.086(4) 0.053(3) 0.059(3) -0.004(2) 0.037(3) -0.011(2)
C56 0.058(3) 0.063(3) 0.121(5) -0.017(3) 0.052(3) -0.007(2)
C30 0.092(4) 0.084(4) 0.063(3) 0.010(3) 0.040(3) 0.011(3)
C2 0.092(4) 0.084(4) 0.077(4) -0.004(3) 0.037(3) 0.026(3)
C29 0.067(3) 0.083(4) 0.060(3) 0.008(3) 0.025(3) 0.002(3)
C31 0.063(3) 0.063(3) 0.060(3) 0.001(2) 0.024(2) -0.006(2)
C25 0.077(4) 0.060(3) 0.086(4) 0.010(3) 0.046(3) 0.012(2)
N7 0.096(4) 0.096(4) 0.120(5) 0.020(3) 0.068(4) 0.014(3)
C24 0.049(3) 0.052(3) 0.153(7) -0.011(3) 0.047(4) 0.000(2)
C57 0.055(3) 0.065(3) 0.112(5) -0.001(3) 0.039(3) -0.001(2)
C53 0.104(5) 0.063(3) 0.061(3) -0.003(2) 0.048(3) -0.010(3)
N6 0.097(4) 0.074(3) 0.082(4) -0.016(3) 0.030(3) 0.009(3)
C8 0.068(3) 0.070(3) 0.078(3) 0.014(3) 0.034(3) 0.019(3)
C35 0.055(3) 0.080(4) 0.064(3) 0.012(3) 0.014(2) -0.007(2)
C51 0.094(4) 0.083(4) 0.053(3) 0.014(3) 0.027(3) 0.014(3)
C54 0.102(4) 0.062(3) 0.076(3) -0.020(3) 0.059(3) -0.019(3)
C36 0.068(3) 0.087(4) 0.055(3) 0.000(3) 0.015(3) -0.016(3)
C15 0.060(3) 0.124(5) 0.081(4) -0.010(4) 0.026(3) 0.035(4)
C32 0.051(3) 0.079(3) 0.071(3) -0.010(3) 0.020(2) -0.020(2)
C33 0.056(3) 0.082(4) 0.064(3) -0.008(3) 0.018(2) -0.010(2)
C27 0.074(4) 0.099(4) 0.073(4) -0.020(3) 0.034(3) -0.010(3)
C50 0.077(4) 0.114(5) 0.064(3) 0.023(3) 0.026(3) 0.021(3)
C13 0.066(4) 0.105(4) 0.080(4) -0.021(4) 0.034(3) 0.015(3)
C19 0.092(4) 0.057(3) 0.100(5) -0.022(3) 0.063(4) -0.018(3)
C20 0.085(4) 0.080(4) 0.096(4) -0.017(3) 0.055(4) -0.015(3)
C40 0.116(5) 0.071(4) 0.084(4) -0.007(3) 0.064(4) 0.008(3)
C37 0.097(5) 0.068(3) 0.064(3) -0.007(3) 0.035(3) -0.019(3)
C18 0.068(4) 0.100(5) 0.094(5) -0.005(4) 0.036(4) 0.026(3)
C26 0.060(3) 0.102(5) 0.098(5) -0.027(4) 0.028(3) -0.004(3)
C38 0.114(6) 0.079(4) 0.064(4) -0.019(3) 0.028(4) -0.027(3)
C42 0.094(5) 0.124(6) 0.114(6) 0.006(5) 0.075(5) 0.012(4)
C14 0.088(5) 0.141(6) 0.080(4) 0.014(4) 0.046(4) 0.050(4)
C41 0.116(6) 0.131(6) 0.104(6) -0.014(5) 0.086(5) 0.019(5)
C39 0.131(6) 0.081(4) 0.074(4) -0.016(3) 0.057(4) -0.015(4)
C17 0.097(5) 0.110(5) 0.102(5) 0.014(4) 0.056(5) 0.028(4)
N4 0.095(4) 0.148(5) 0.131(5) 0.002(5) 0.077(4) 0.040(4)
O2W 0.064(2) 0.054(2) 0.107(3) 0.0009(17) 0.033(2) -0.0048(15)
O3W 0.137(6) 0.245(9) 0.141(6) 0.050(6) 0.016(5) -0.082(6)
O4W 0.256(13) 0.62(3) 0.324(16) 0.172(18) 0.201(13) 0.133(17)

loop_
_atom_type_symbol
_atom_type_description
_atom_type_scat_dispersion_real
_atom_type_scat_dispersion_imag
_atom_type_scat_source
C C 0.0033 0.0016 'International Tables Vol C Tables 4.2.6.8 and 6.1.1.4'
H H 0.0000 0.0000 'International Tables Vol C Tables 4.2.6.8 and 6.1.1.4'
N N 0.0061 0.0033 'International Tables Vol C Tables 4.2.6.8 and 6.1.1.4'
O O 0.0106 0.0060 'International Tables Vol C Tables 4.2.6.8 and 6.1.1.4'
S S 0.1246 0.1234 'International Tables Vol C Tables 4.2.6.8 and 6.1.1.4'
Gd Gd -0.1653 3.9035 'International Tables Vol C Tables 4.2.6.8 and 6.1.1.4'

loop_
_geom_angle_atom_site_label_1
_geom_angle_atom_site_label_2
_geom_angle_atom_site_label_3
_geom_angle
_geom_angle_site_symmetry_1
_geom_angle_site_symmetry_3
_geom_angle_publ_flag
O7 Gd1 O1 96.66(13) . . ?
O7 Gd1 O4 80.11(13) . . ?
O1 Gd1 O4 154.81(11) . . ?
O7 Gd1 O1W 148.13(13) . . ?
O1 Gd1 O1W 71.86(12) . . ?
O4 Gd1 O1W 122.66(12) . . ?
O7 Gd1 N12 136.92(12) . . ?
O1 Gd1 N12 94.46(12) . . ?
O4 Gd1 N12 72.60(13) . . ?
O1W Gd1 N12 74.62(12) . . ?
O7 Gd1 N10 72.62(13) . . ?
O1 Gd1 N10 80.10(12) . . ?
O4 Gd1 N10 121.70(12) . . ?
O1W Gd1 N10 76.09(13) . . ?
N12 Gd1 N10 150.44(13) . . ?
O7 Gd1 N13 77.78(12) . . ?
O1 Gd1 N13 76.25(11) . . ?
O4 Gd1 N13 78.66(11) . . ?
O1W Gd1 N13 125.26(11) . . ?
N12 Gd1 N13 64.76(12) . . ?
N10 Gd1 N13 139.32(13) . . ?
O7 Gd1 N11 100.86(12) . . ?
O1 Gd1 N11 132.50(11) . . ?
O4 Gd1 N11 72.26(11) . . ?
O1W Gd1 N11 70.07(11) . . ?
N12 Gd1 N11 101.71(12) . . ?
N10 Gd1 N11 64.07(13) . . ?
N13 Gd1 N11 150.62(12) . . ?
O6 S2 O5 113.2(2) . . ?
O6 S2 O4 110.9(2) . . ?
O5 S2 O4 111.8(2) . . ?
O6 S2 C22 108.6(2) . . ?
O5 S2 C22 106.3(2) . . ?
O4 S2 C22 105.49(19) . . ?
O8 S3 O9 115.2(3) . . ?
O8 S3 O7 112.1(3) . . ?
O9 S3 O7 109.6(2) . . ?
O8 S3 C34 108.1(2) . . ?
O9 S3 C34 106.5(2) . . ?
O7 S3 C34 104.6(2) . . ?
O2 S1 O3 115.3(3) . . ?
O2 S1 O1 111.5(2) . . ?
O3 S1 O1 110.6(2) . . ?
O2 S1 C10 108.0(2) . . ?
O3 S1 C10 106.8(2) . . ?
O1 S1 C10 103.7(2) . . ?
S2 O4 Gd1 171.1(2) . . ?
S1 O1 Gd1 161.8(2) . . ?
C48 N11 C46 117.5(4) . . ?
C48 N11 Gd1 119.2(3) . . ?
C46 N11 Gd1 123.3(3) . . ?
S3 O7 Gd1 159.5(2) . . ?
N11 C48 C47 118.3(4) . . ?
N11 C48 C43 122.8(5) . . ?
C47 C48 C43 118.9(5) . . ?
C49 N12 C59 117.8(4) . . ?
C49 N12 Gd1 121.1(3) . . ?
C59 N12 Gd1 120.6(3) . . ?
C58 N13 C60 118.5(4) . . ?
C58 N13 Gd1 124.1(3) . . ?
C60 N13 Gd1 117.4(3) . . ?
N12 C59 C60 120.0(4) . . ?
N12 C59 C52 121.9(5) . . ?
C60 C59 C52 118.0(5) . . ?
C23 C22 C21 119.9(5) . . ?
C23 C22 S2 120.4(4) . . ?
C21 C22 S2 119.7(4) . . ?
N8 N9 C31 112.3(4) . . ?
N11 C46 C45 124.0(5) . . ?
C12 C11 C10 119.9(5) . . ?
C55 C60 N13 121.8(4) . . ?
C55 C60 C59 121.0(5) . . ?
N13 C60 C59 117.2(4) . . ?
C11 C10 C9 119.3(5) . . ?
C11 C10 S1 120.3(4) . . ?
C9 C10 S1 120.3(4) . . ?
N9 N8 C28 115.8(4) . . ?
N1 C1 C2 120.3(6) . . ?
N1 C1 C6 121.7(6) . . ?
C2 C1 C6 118.0(6) . . ?
N3 N2 C4 115.1(5) . . ?
C37 N10 C47 119.0(5) . . ?
C37 N10 Gd1 121.2(4) . . ?
C47 N10 Gd1 119.5(3) . . ?
C44 C45 C46 118.7(5) . . ?
C20 C21 C22 122.3(6) . . ?
C22 C23 C24 118.3(6) . . ?
C11 C12 C7 121.1(4) . . ?
N2 N3 C7 112.6(4) . . ?
C42 C43 C44 123.7(6) . . ?
C42 C43 C48 119.8(6) . . ?
C44 C43 C48 116.5(5) . . ?
N10 C47 C48 118.8(4) . . ?
N10 C47 C40 121.5(5) . . ?
C48 C47 C40 119.7(5) . . ?
C5 C6 C1 120.8(5) . . ?
C17 C16 C15 117.9(6) . . ?
C17 C16 N5 114.2(6) . . ?
C15 C16 N5 127.9(6) . . ?
C5 C4 C3 118.3(5) . . ?
C5 C4 N2 115.7(6) . . ?
C3 C4 N2 125.9(5) . . ?
C35 C34 C33 119.4(5) . . ?
C35 C34 S3 121.5(4) . . ?
C33 C34 S3 119.1(4) . . ?
N6 N5 C16 108.5(7) . . ?
C12 C7 C8 119.0(5) . . ?
C12 C7 N3 124.7(4) . . ?
C8 C7 N3 116.3(5) . . ?
C60 C55 C56 117.5(5) . . ?
C60 C55 C54 119.9(5) . . ?
C56 C55 C54 122.6(5) . . ?
C45 C44 C43 120.4(5) . . ?
C4 C5 C6 121.2(6) . . ?
C29 C28 C27 118.5(5) . . ?
C29 C28 N8 126.1(5) . . ?
C27 C28 N8 115.3(5) . . ?
C8 C9 C10 120.5(4) . . ?
N13 C58 C57 122.1(5) . . ?
C2 C3 C4 121.9(6) . . ?
N12 C49 C50 125.0(6) . . ?
C51 C52 C53 123.5(5) . . ?
C51 C52 C59 116.7(5) . . ?
C53 C52 C59 119.8(6) . . ?
C57 C56 C55 121.2(5) . . ?
C29 C30 C25 121.8(5) . . ?
C3 C2 C1 119.7(6) . . ?
C30 C29 C28 119.6(5) . . ?
C32 C31 C36 118.7(5) . . ?
C32 C31 N9 124.3(5) . . ?
C36 C31 N9 117.0(5) . . ?
N7 C25 C30 121.0(6) . . ?
N7 C25 C26 121.8(6) . . ?
C30 C25 C26 117.2(5) . . ?
C23 C24 C19 118.8(6) . . ?
C56 C57 C58 118.9(5) . . ?
C54 C53 C52 122.0(5) . . ?
N5 N6 C19 109.5(7) . . ?
C9 C8 C7 120.1(5) . . ?
C34 C35 C36 121.0(5) . . ?
C52 C51 C50 120.5(5) . . ?
C53 C54 C55 119.1(5) . . ?
C31 C36 C35 119.7(5) . . ?
C14 C15 C16 120.6(6) . . ?
C31 C32 C33 121.6(5) . . ?
C34 C33 C32 119.6(5) . . ?
C26 C27 C28 121.2(6) . . ?
C49 C50 C51 117.9(6) . . ?
N4 C13 C18 122.5(6) . . ?
N4 C13 C14 120.7(7) . . ?
C18 C13 C14 116.8(6) . . ?
C20 C19 C24 121.7(6) . . ?
C20 C19 N6 113.7(6) . . ?
C24 C19 N6 124.5(6) . . ?
C19 C20 C21 119.1(6) . . ?
C39 C40 C47 118.2(6) . . ?
C39 C40 C41 123.4(6) . . ?
C47 C40 C41 118.3(7) . . ?
N10 C37 C38 121.7(6) . . ?
C13 C18 C17 122.6(6) . . ?
C27 C26 C25 121.5(6) . . ?
C39 C38 C37 119.5(7) . . ?
C41 C42 C43 121.5(7) . . ?
C15 C14 C13 121.3(7) . . ?
C42 C41 C40 121.9(6) . . ?
C38 C39 C40 120.0(6) . . ?
C16 C17 C18 120.7(7) . . ?

loop_
_geom_bond_atom_site_label_1
_geom_bond_atom_site_label_2
_geom_bond_distance
_geom_bond_site_symmetry_2
_geom_bond_publ_flag
Gd1 O7 2.293(3) . ?
Gd1 O1 2.303(3) . ?
Gd1 O4 2.334(3) . ?
Gd1 O1W 2.427(3) . ?
Gd1 N12 2.522(4) . ?
Gd1 N10 2.549(4) . ?
Gd1 N13 2.582(3) . ?
Gd1 N11 2.591(4) . ?
S2 O6 1.428(4) . ?
S2 O5 1.444(4) . ?
S2 O4 1.459(3) . ?
S2 C22 1.769(4) . ?
S3 O8 1.444(4) . ?
S3 O9 1.444(4) . ?
S3 O7 1.480(3) . ?
S3 C34 1.783(5) . ?
S1 O2 1.438(4) . ?
S1 O3 1.441(4) . ?
S1 O1 1.474(3) . ?
S1 C10 1.757(5) . ?
N11 C48 1.336(6) . ?
N11 C46 1.333(6) . ?
C48 C47 1.439(8) . ?
C48 C43 1.426(7) . ?
N12 C49 1.318(6) . ?
N12 C59 1.340(6) . ?
N13 C58 1.323(6) . ?
N13 C60 1.409(6) . ?
C59 C60 1.418(6) . ?
C59 C52 1.436(7) . ?
C22 C23 1.377(7) . ?
C22 C21 1.382(7) . ?
N9 N8 1.258(6) . ?
N9 C31 1.427(7) . ?
C46 C45 1.395(6) . ?
C11 C12 1.372(7) . ?
C11 C10 1.392(6) . ?
C60 C55 1.401(6) . ?
C10 C9 1.392(7) . ?
N8 C28 1.418(6) . ?
C1 N1 1.349(8) . ?
C1 C2 1.435(8) . ?
C1 C6 1.392(9) . ?
N2 N3 1.270(6) . ?
N2 C4 1.403(7) . ?
N10 C37 1.323(7) . ?
N10 C47 1.359(6) . ?
C45 C44 1.339(8) . ?
C21 C20 1.352(7) . ?
C23 C24 1.417(8) . ?
C12 C7 1.384(7) . ?
N3 C7 1.434(6) . ?
C43 C42 1.396(10) . ?
C43 C44 1.415(8) . ?
C47 C40 1.421(7) . ?
C6 C5 1.391(8) . ?
C16 C17 1.381(9) . ?
C16 C15 1.379(9) . ?
C16 N5 1.510(9) . ?
C4 C5 1.398(8) . ?
C4 C3 1.382(8) . ?
C34 C35 1.368(7) . ?
C34 C33 1.380(7) . ?
N5 N6 1.157(7) . ?
C7 C8 1.399(7) . ?
C55 C56 1.403(8) . ?
C55 C54 1.415(8) . ?
C28 C29 1.378(7) . ?
C28 C27 1.389(8) . ?
C9 C8 1.373(8) . ?
C58 C57 1.429(7) . ?
C3 C2 1.383(8) . ?
C49 C50 1.372(8) . ?
C52 C51 1.391(8) . ?
C52 C53 1.386(8) . ?
C56 C57 1.360(9) . ?
C30 C29 1.383(8) . ?
C30 C25 1.382(8) . ?
C31 C32 1.376(7) . ?
C31 C36 1.384(7) . ?
C25 N7 1.389(7) . ?
C25 C26 1.389(8) . ?
C24 C19 1.399(10) . ?
C53 C54 1.392(9) . ?
N6 C19 1.487(8) . ?
C35 C36 1.403(8) . ?
C51 C50 1.366(9) . ?
C15 C14 1.392(8) . ?
C32 C33 1.389(7) . ?
C27 C26 1.348(8) . ?
C13 N4 1.352(8) . ?
C13 C18 1.361(10) . ?
C13 C14 1.394(9) . ?
C19 C20 1.344(9) . ?
C40 C39 1.381(10) . ?
C40 C41 1.426(10) . ?
C37 C38 1.424(9) . ?
C18 C17 1.378(10) . ?
C38 C39 1.351(11) . ?
C42 C41 1.350(11) . ?
